data_2232061
loop_
_publ_author_name
'Gellhaar, Jorit'
'Knapp, Carsten'

_publ_section_title
;
 Bis(triphenyl-\l^5^-phosphanylidene)ammonium hydrogen dichloride
;
_journal_coeditor_code SU2304
_journal_issue 10
_journal_name_full 'Acta Crystallographica Section E'
_journal_page_first o2546
_journal_paper_doi 10.1107/S1600536811035057
_journal_volume 67
_journal_year 2011
_chemical_formula_iupac 'C36 H30 N P2 +, Cl2 H -'
_chemical_formula_moiety 'C36 H30 N P2 +, Cl2 H -'
_chemical_formula_sum 'C36 H31 Cl2 N P2'
_chemical_formula_weight 610.46
_chemical_name_systematic
;
Bis(triphenylphosphanylidene)ammonium hydrogen dichloride
;
_space_group_IT_number 60
_symmetry_cell_setting orthorhombic
_symmetry_space_group_name_Hall '-P 2n 2ab'
_symmetry_space_group_name_H-M 'P b c n'
_atom_sites_solution_hydrogens geom
_atom_sites_solution_primary direct
_atom_sites_solution_secondary difmap
_audit_creation_method SHELXL-97
_cell_angle_alpha 90.00
_cell_angle_beta 90.00
_cell_angle_gamma 90.00
_cell_formula_units_Z 4
_cell_length_a 11.6467(3)
_cell_length_b 16.5474(4)
_cell_length_c 15.7584(3)
_cell_measurement_reflns_used 9956
_cell_measurement_temperature 100(2)
_cell_measurement_theta_max 30.75
_cell_measurement_theta_min 2.46
_cell_volume 3037.00(12)
_computing_cell_refinement 'SAINT (Bruker, 2007)'
_computing_data_collection 'APEX2 (Bruker, 2007)'
_computing_data_reduction 'SAINT (Bruker, 2007)'
_computing_molecular_graphics 'DIAMOND (Brandenburg & Putz, 2011)'
_computing_publication_material 'SHELXL97 (Sheldrick, 2008)'
_computing_structure_refinement 'SHELXL97 (Sheldrick, 2008)'
_computing_structure_solution 'SHELXS97 (Sheldrick, 2008)'
_diffrn_ambient_temperature 100(2)
_diffrn_measured_fraction_theta_full 0.999
_diffrn_measured_fraction_theta_max 0.999
_diffrn_measurement_device_type 'Bruker APEXII CCD area-detector'
_diffrn_measurement_method '\f and \w'
_diffrn_radiation_monochromator 'multilayer mirro optics'
_diffrn_radiation_source 'microfocus sealed tube'
_diffrn_radiation_type MoK\a
_diffrn_radiation_wavelength 0.71073
_diffrn_reflns_av_R_equivalents 0.0298
_diffrn_reflns_av_sigmaI/netI 0.0172
_diffrn_reflns_limit_h_max 14
_diffrn_reflns_limit_h_min -14
_diffrn_reflns_limit_k_max 20
_diffrn_reflns_limit_k_min -19
_diffrn_reflns_limit_l_max 16
_diffrn_reflns_limit_l_min -19
_diffrn_reflns_number 28633
_diffrn_reflns_theta_full 25.99
_diffrn_reflns_theta_max 25.99
_diffrn_reflns_theta_min 2.14
_exptl_absorpt_coefficient_mu 0.346
_exptl_absorpt_correction_T_max 0.9695
_exptl_absorpt_correction_T_min 0.9403
_exptl_absorpt_correction_type multi-scan
_exptl_absorpt_process_details '(SADABS; Bruker, 2001)'
_exptl_crystal_colour colourless
_exptl_crystal_density_diffrn 1.335
_exptl_crystal_density_method 'not measured'
_exptl_crystal_description block
_exptl_crystal_F_000 1272
_exptl_crystal_size_max 0.18
_exptl_crystal_size_mid 0.14
_exptl_crystal_size_min 0.09
_refine_diff_density_max 0.608
_refine_diff_density_min -0.786
_refine_ls_extinction_method none
_refine_ls_goodness_of_fit_ref 1.079
_refine_ls_hydrogen_treatment mixed
_refine_ls_matrix_type full
_refine_ls_number_parameters 189
_refine_ls_number_reflns 2994
_refine_ls_number_restraints 0
_refine_ls_restrained_S_all 1.079
_refine_ls_R_factor_all 0.0377
_refine_ls_R_factor_gt 0.0327
_refine_ls_shift/su_max 0.000
_refine_ls_shift/su_mean 0.000
_refine_ls_structure_factor_coef Fsqd
_refine_ls_weighting_details 'calc w=1/[\s^2^(Fo^2^)+(0.0372P)^2^+2.5322P] where P=(Fo^2^+2Fc^2^)/3'
_refine_ls_weighting_scheme calc
_refine_ls_wR_factor_gt 0.0821
_refine_ls_wR_factor_ref 0.0851
_reflns_number_gt 2671
_reflns_number_total 2994
_reflns_threshold_expression I>2sigma(I)
_cod_data_source_file su2304.cif
_cod_data_source_block I
_cod_database_code 2232061
_cod_database_fobs_code 2232061

loop_
_symmetry_equiv_pos_as_xyz
'x, y, z'
'-x+1/2, -y+1/2, z+1/2'
'-x, y, -z+1/2'
'x+1/2, -y+1/2, -z'
'-x, -y, -z'
'x-1/2, y-1/2, -z-1/2'
'x, -y, z-1/2'
'-x-1/2, y-1/2, z'

loop_
_atom_site_type_symbol
_atom_site_label
_atom_site_fract_x
_atom_site_fract_y
_atom_site_fract_z
_atom_site_U_iso_or_equiv
_atom_site_adp_type
_atom_site_calc_flag
_atom_site_refinement_flags
_atom_site_occupancy
_atom_site_symmetry_multiplicity
P P1 0.37492(3) 0.47726(2) 0.22743(2) 0.01086(11) Uani d . 1 1
N N1 0.5000 0.44792(11) 0.2500 0.0142(4) Uani d S 1 2
C C1 0.32847(13) 0.42600(9) 0.13289(10) 0.0136(3) Uani d . 1 1
C C2 0.37451(13) 0.35003(10) 0.11482(10) 0.0163(3) Uani d . 1 1
H H2 0.4320 0.3275 0.1505 0.0226(13) Uiso calc R 1 1
C C3 0.33594(15) 0.30750(10) 0.04441(11) 0.0203(4) Uani d . 1 1
H H3 0.3678 0.2561 0.0315 0.0226(13) Uiso calc R 1 1
C C4 0.25109(16) 0.33988(10) -0.00703(11) 0.0227(4) Uani d . 1 1
H H4 0.2247 0.3104 -0.0549 0.0226(13) Uiso calc R 1 1
C C5 0.20431(15) 0.41512(11) 0.01091(11) 0.0224(4) Uani d . 1 1
H H5 0.1460 0.4369 -0.0245 0.0226(13) Uiso calc R 1 1
C C6 0.24288(14) 0.45863(10) 0.08092(10) 0.0173(3) Uani d . 1 1
H H6 0.2112 0.5102 0.0933 0.0226(13) Uiso calc R 1 1
C C7 0.36204(12) 0.58392(9) 0.20936(10) 0.0126(3) Uani d . 1 1
C C8 0.43189(13) 0.61829(10) 0.14660(10) 0.0171(3) Uani d . 1 1
H H8 0.4784 0.5847 0.1118 0.0226(13) Uiso calc R 1 1
C C9 0.43306(14) 0.70100(10) 0.13533(11) 0.0203(4) Uani d . 1 1
H H9 0.4809 0.7243 0.0931 0.0226(13) Uiso calc R 1 1
C C10 0.36455(14) 0.75028(10) 0.18551(11) 0.0204(4) Uani d . 1 1
H H10 0.3661 0.8072 0.1778 0.0226(13) Uiso calc R 1 1
C C11 0.29393(15) 0.71670(10) 0.24675(11) 0.0210(4) Uani d . 1 1
H H11 0.2462 0.7505 0.2803 0.0226(13) Uiso calc R 1 1
C C12 0.29273(14) 0.63361(10) 0.25912(10) 0.0169(3) Uani d . 1 1
H H12 0.2447 0.6107 0.3015 0.0226(13) Uiso calc R 1 1
C C13 0.27637(13) 0.44720(9) 0.30980(10) 0.0128(3) Uani d . 1 1
C C14 0.15825(13) 0.45901(10) 0.30003(10) 0.0162(3) Uani d . 1 1
H H14 0.1295 0.4861 0.2513 0.0226(13) Uiso calc R 1 1
C C15 0.08307(14) 0.43109(10) 0.36169(11) 0.0189(3) Uani d . 1 1
H H15 0.0028 0.4391 0.3550 0.0226(13) Uiso calc R 1 1
C C16 0.12438(14) 0.39159(10) 0.43294(10) 0.0179(3) Uani d . 1 1
H H16 0.0724 0.3723 0.4748 0.0226(13) Uiso calc R 1 1
C C17 0.24172(14) 0.38023(10) 0.44327(10) 0.0174(3) Uani d . 1 1
H H17 0.2700 0.3534 0.4923 0.0226(13) Uiso calc R 1 1
C C18 0.31776(13) 0.40806(9) 0.38184(10) 0.0149(3) Uani d . 1 1
H H18 0.3980 0.4004 0.3890 0.0226(13) Uiso calc R 1 1
Cl Cl1 0.49306(4) 0.14372(3) 0.15163(3) 0.03665(15) Uani d . 1 1
H H1 0.5000 0.149(3) 0.2500 0.087(15) Uiso d S 1 2

loop_
_atom_site_aniso_label
_atom_site_aniso_U_11
_atom_site_aniso_U_22
_atom_site_aniso_U_33
_atom_site_aniso_U_12
_atom_site_aniso_U_13
_atom_site_aniso_U_23
P1 0.0108(2) 0.0097(2) 0.0120(2) -0.00044(14) -0.00017(14) -0.00049(14)
N1 0.0123(9) 0.0108(9) 0.0196(10) 0.000 -0.0001(7) 0.000
C1 0.0144(7) 0.0138(8) 0.0127(7) -0.0053(6) 0.0026(6) -0.0011(6)
C2 0.0148(7) 0.0154(8) 0.0188(8) -0.0027(6) 0.0026(6) -0.0021(6)
C3 0.0231(8) 0.0158(8) 0.0219(9) -0.0040(7) 0.0065(7) -0.0059(7)
C4 0.0334(9) 0.0200(9) 0.0146(8) -0.0099(7) 0.0004(7) -0.0030(7)
C5 0.0300(9) 0.0212(9) 0.0160(8) -0.0063(7) -0.0066(7) 0.0041(7)
C6 0.0229(8) 0.0135(8) 0.0155(8) -0.0021(6) -0.0011(6) 0.0015(6)
C7 0.0126(7) 0.0118(7) 0.0134(7) 0.0000(6) -0.0044(6) -0.0001(6)
C8 0.0160(7) 0.0169(8) 0.0184(8) 0.0015(6) 0.0007(6) 0.0006(6)
C9 0.0187(8) 0.0174(9) 0.0247(9) -0.0021(7) -0.0007(7) 0.0067(7)
C10 0.0218(8) 0.0118(8) 0.0276(9) 0.0007(6) -0.0076(7) 0.0019(7)
C11 0.0231(8) 0.0158(8) 0.0240(9) 0.0054(7) -0.0021(7) -0.0027(7)
C12 0.0173(8) 0.0166(8) 0.0169(8) 0.0019(6) 0.0003(6) 0.0001(6)
C13 0.0148(7) 0.0106(7) 0.0130(8) -0.0014(6) 0.0006(6) -0.0023(6)
C14 0.0155(7) 0.0185(8) 0.0147(8) -0.0014(6) -0.0018(6) 0.0002(6)
C15 0.0133(7) 0.0214(9) 0.0219(9) -0.0024(6) 0.0001(6) -0.0006(7)
C16 0.0202(8) 0.0153(8) 0.0180(8) -0.0039(6) 0.0047(6) 0.0001(6)
C17 0.0230(8) 0.0142(8) 0.0149(8) 0.0002(6) -0.0009(6) 0.0022(6)
C18 0.0151(7) 0.0127(8) 0.0168(8) 0.0008(6) -0.0009(6) -0.0005(6)
Cl1 0.0363(3) 0.0556(3) 0.0181(2) 0.0236(2) -0.00128(18) -0.0032(2)

loop_
_atom_type_symbol
_atom_type_description
_atom_type_scat_dispersion_real
_atom_type_scat_dispersion_imag
_atom_type_scat_source
C C 0.0033 0.0016 'International Tables Vol C Tables 4.2.6.8 and 6.1.1.4'
H H 0.0000 0.0000 'International Tables Vol C Tables 4.2.6.8 and 6.1.1.4'
N N 0.0061 0.0033 'International Tables Vol C Tables 4.2.6.8 and 6.1.1.4'
P P 0.1023 0.0942 'International Tables Vol C Tables 4.2.6.8 and 6.1.1.4'
Cl Cl 0.1484 0.1585 'International Tables Vol C Tables 4.2.6.8 and 6.1.1.4'

loop_
_geom_angle_atom_site_label_1
_geom_angle_atom_site_label_2
_geom_angle_atom_site_label_3
_geom_angle_site_symmetry_1
_geom_angle
_geom_angle_publ_flag
N1 P1 C7 . 114.59(8) ?
N1 P1 C1 . 108.65(7) ?
C7 P1 C1 . 107.91(7) ?
N1 P1 C13 . 109.93(6) ?
C7 P1 C13 . 109.42(7) ?
C1 P1 C13 . 105.96(7) ?
P1 N1 P1 3_655 144.12(13) n
C2 C1 C6 . 120.13(14) ?
C2 C1 P1 . 118.58(12) ?
C6 C1 P1 . 121.17(12) ?
C3 C2 C1 . 119.67(15) ?
C3 C2 H2 . 120.2 ?
C1 C2 H2 . 120.2 ?
C4 C3 C2 . 120.14(16) ?
C4 C3 H3 . 119.9 ?
C2 C3 H3 . 119.9 ?
C3 C4 C5 . 120.49(16) ?
C3 C4 H4 . 119.8 ?
C5 C4 H4 . 119.8 ?
C4 C5 C6 . 119.92(16) ?
C4 C5 H5 . 120.0 ?
C6 C5 H5 . 120.0 ?
C5 C6 C1 . 119.63(16) ?
C5 C6 H6 . 120.2 ?
C1 C6 H6 . 120.2 ?
C12 C7 C8 . 119.59(15) ?
C12 C7 P1 . 122.65(12) ?
C8 C7 P1 . 117.57(12) ?
C9 C8 C7 . 119.94(15) ?
C9 C8 H8 . 120.0 ?
C7 C8 H8 . 120.0 ?
C8 C9 C10 . 120.24(16) ?
C8 C9 H9 . 119.9 ?
C10 C9 H9 . 119.9 ?
C11 C10 C9 . 120.19(15) ?
C11 C10 H10 . 119.9 ?
C9 C10 H10 . 119.9 ?
C10 C11 C12 . 120.08(16) ?
C10 C11 H11 . 120.0 ?
C12 C11 H11 . 120.0 ?
C11 C12 C7 . 119.95(16) ?
C11 C12 H12 . 120.0 ?
C7 C12 H12 . 120.0 ?
C18 C13 C14 . 119.68(14) ?
C18 C13 P1 . 119.66(11) ?
C14 C13 P1 . 120.57(12) ?
C15 C14 C13 . 119.84(15) ?
C15 C14 H14 . 120.1 ?
C13 C14 H14 . 120.1 ?
C16 C15 C14 . 120.37(15) ?
C16 C15 H15 . 119.8 ?
C14 C15 H15 . 119.8 ?
C15 C16 C17 . 120.03(15) ?
C15 C16 H16 . 120.0 ?
C17 C16 H16 . 120.0 ?
C16 C17 C18 . 120.02(15) ?
C16 C17 H17 . 120.0 ?
C18 C17 H17 . 120.0 ?
C17 C18 C13 . 120.06(14) ?
C17 C18 H18 . 120.0 ?
C13 C18 H18 . 120.0 ?

loop_
_geom_bond_atom_site_label_1
_geom_bond_atom_site_label_2
_geom_bond_site_symmetry_2
_geom_bond_distance
_geom_bond_publ_flag
P1 N1 . 1.5762(7) n
P1 C7 . 1.7940(16) n
P1 C1 . 1.7976(16) n
P1 C13 . 1.8028(15) n
N1 P1 3_655 1.5761(7) ?
C1 C2 . 1.396(2) ?
C1 C6 . 1.399(2) ?
C2 C3 . 1.389(2) ?
C2 H2 . 0.9500 ?
C3 C4 . 1.386(3) ?
C3 H3 . 0.9500 ?
C4 C5 . 1.388(3) ?
C4 H4 . 0.9500 ?
C5 C6 . 1.392(2) ?
C5 H5 . 0.9500 ?
C6 H6 . 0.9500 ?
C7 C12 . 1.394(2) ?
C7 C8 . 1.401(2) ?
C8 C9 . 1.380(2) ?
C8 H8 . 0.9500 ?
C9 C10 . 1.388(2) ?
C9 H9 . 0.9500 ?
C10 C11 . 1.384(2) ?
C10 H10 . 0.9500 ?
C11 C12 . 1.389(2) ?
C11 H11 . 0.9500 ?
C12 H12 . 0.9500 ?
C13 C18 . 1.393(2) ?
C13 C14 . 1.398(2) ?
C14 C15 . 1.387(2) ?
C14 H14 . 0.9500 ?
C15 C16 . 1.386(2) ?
C15 H15 . 0.9500 ?
C16 C17 . 1.389(2) ?
C16 H16 . 0.9500 ?
C17 C18 . 1.390(2) ?
C17 H17 . 0.9500 ?
C18 H18 . 0.9500 ?
Cl1 H1 . 1.555(3) ?

loop_
_geom_hbond_atom_site_label_D
_geom_hbond_atom_site_label_H
_geom_hbond_atom_site_label_A
_geom_hbond_site_symmetry_A
_geom_hbond_distance_DH
_geom_hbond_distance_HA
_geom_hbond_distance_DA
_geom_hbond_angle_DHA
Cl1 H1 Cl1 3_655 1.555(3) 1.555(3) 3.1045(9) 173(3)

loop_
_geom_torsion_atom_site_label_1
_geom_torsion_atom_site_label_2
_geom_torsion_atom_site_label_3
_geom_torsion_atom_site_label_4
_geom_torsion_site_symmetry_4
_geom_torsion
C7 P1 N1 P1 3_655 8.50(6)
C1 P1 N1 P1 3_655 129.26(6)
C13 P1 N1 P1 3_655 -115.21(6)
N1 P1 C1 C2 . 27.31(14)
C7 P1 C1 C2 . 152.11(12)
C13 P1 C1 C2 . -90.78(13)
N1 P1 C1 C6 . -156.65(13)
C7 P1 C1 C6 . -31.85(15)
C13 P1 C1 C6 . 85.26(14)
C6 C1 C2 C3 . 0.8(2)
P1 C1 C2 C3 . 176.89(12)
C1 C2 C3 C4 . -0.8(2)
C2 C3 C4 C5 . 0.4(3)
C3 C4 C5 C6 . 0.2(3)
C4 C5 C6 C1 . -0.2(2)
C2 C1 C6 C5 . -0.3(2)
P1 C1 C6 C5 . -176.29(12)
N1 P1 C7 C12 . -118.52(12)
C1 P1 C7 C12 . 120.31(13)
C13 P1 C7 C12 . 5.46(15)
N1 P1 C7 C8 . 56.51(13)
C1 P1 C7 C8 . -64.66(13)
C13 P1 C7 C8 . -179.52(12)
C12 C7 C8 C9 . 1.0(2)
P1 C7 C8 C9 . -174.15(13)
C7 C8 C9 C10 . -0.5(2)
C8 C9 C10 C11 . -0.5(3)
C9 C10 C11 C12 . 1.0(3)
C10 C11 C12 C7 . -0.5(2)
C8 C7 C12 C11 . -0.5(2)
P1 C7 C12 C11 . 174.41(13)
N1 P1 C13 C18 . 3.27(15)
C7 P1 C13 C18 . -123.40(13)
C1 P1 C13 C18 . 120.50(13)
N1 P1 C13 C14 . -173.36(13)
C7 P1 C13 C14 . 59.97(14)
C1 P1 C13 C14 . -56.13(14)
C18 C13 C14 C15 . -0.6(2)
P1 C13 C14 C15 . 176.07(12)
C13 C14 C15 C16 . 0.0(2)
C14 C15 C16 C17 . 0.4(3)
C15 C16 C17 C18 . -0.4(2)
C16 C17 C18 C13 . -0.1(2)
C14 C13 C18 C17 . 0.6(2)
P1 C13 C18 C17 . -176.05(12)
